data_4103690
loop_
_publ_author_name
'Hao Lei'
'Jing-Dong Guo'
'James C. Fettinger'
'Shigeru Nagase'
'Philip P. Power'

_publ_section_title
;
 Two-Coordinate First Row Transition Metal Complexes with Short
 Unsupported Metal-Metal Bonds
;
_journal_name_full 'Journal of the American Chemical Society'
_journal_page_first 17399
_journal_page_last 17401
_journal_paper_doi 10.1021/ja1089777
_journal_volume 132
_journal_year 2010
_chemical_formula_moiety 'C49 H66 Fe Mn O2, 0.625(C6H14)'
_chemical_formula_sum 'C52.75 H74.75 Fe Mn O2'
_chemical_formula_weight 851.67
_chemical_name_systematic
; 
 ? 
;
_space_group_IT_number 45
_symmetry_cell_setting orthorhombic
_symmetry_space_group_name_Hall 'I 2 -2c'
_symmetry_space_group_name_H-M 'I b a 2'
_atom_sites_solution_hydrogens geom
_atom_sites_solution_primary direct
_atom_sites_solution_secondary difmap
_audit_creation_method SHELXL-97
_cell_angle_alpha 90.00
_cell_angle_beta 90.00
_cell_angle_gamma 90.00
_cell_formula_units_Z 8
_cell_length_a 27.3962(16)
_cell_length_b 19.0486(11)
_cell_length_c 19.3019(11)
_cell_measurement_reflns_used 9943
_cell_measurement_temperature 90(2)
_cell_measurement_theta_max 27.01
_cell_measurement_theta_min 2.48
_cell_volume 10072.9(10)
_computing_cell_refinement 'Bruker SAINT'
_computing_data_collection 'Bruker APEX2'
_computing_data_reduction 'Bruker SAINT'
_computing_molecular_graphics 'Bruker SHELXTL'
_computing_publication_material 'Bruker SHELXTL'
_computing_structure_refinement 'SHELXL-97 (Sheldrick, 2008)'
_computing_structure_solution 'SHELXS-97 (Sheldrick, 2008)'
_diffrn_ambient_temperature 90(2)
_diffrn_measured_fraction_theta_full 0.999
_diffrn_measured_fraction_theta_max 0.999
_diffrn_measurement_device_type 'Bruker APEX-II CCD'
_diffrn_measurement_method '\f and \w scans'
_diffrn_radiation_monochromator graphite
_diffrn_radiation_source 'fine-focus sealed tube'
_diffrn_radiation_type MoK\a
_diffrn_radiation_wavelength 0.71073
_diffrn_reflns_av_R_equivalents 0.0601
_diffrn_reflns_av_sigmaI/netI 0.0518
_diffrn_reflns_limit_h_max 35
_diffrn_reflns_limit_h_min -35
_diffrn_reflns_limit_k_max 24
_diffrn_reflns_limit_k_min -24
_diffrn_reflns_limit_l_max 25
_diffrn_reflns_limit_l_min -25
_diffrn_reflns_number 55623
_diffrn_reflns_theta_full 27.51
_diffrn_reflns_theta_max 27.51
_diffrn_reflns_theta_min 2.47
_exptl_absorpt_coefficient_mu 0.574
_exptl_absorpt_correction_T_max 0.9555
_exptl_absorpt_correction_T_min 0.7393
_exptl_absorpt_correction_type multi-scan
_exptl_crystal_colour yellow
_exptl_crystal_density_diffrn 1.123
_exptl_crystal_density_method 'not measured'
_exptl_crystal_description plate
_exptl_crystal_F_000 3666
_exptl_crystal_size_max 0.56
_exptl_crystal_size_mid 0.29
_exptl_crystal_size_min 0.08
_platon_squeeze_details ' '
_refine_diff_density_max 0.613
_refine_diff_density_min -0.225
_refine_diff_density_rms 0.051
_refine_ls_abs_structure_details 'Flack H D (1983), Acta Cryst. A39, 876-881'
_refine_ls_abs_structure_Flack 0.007(11)
_refine_ls_extinction_method none
_refine_ls_goodness_of_fit_ref 0.992
_refine_ls_hydrogen_treatment constr
_refine_ls_matrix_type full
_refine_ls_number_parameters 478
_refine_ls_number_reflns 11551
_refine_ls_number_restraints 1
_refine_ls_restrained_S_all 0.992
_refine_ls_R_factor_all 0.0537
_refine_ls_R_factor_gt 0.0392
_refine_ls_shift/su_max 0.001
_refine_ls_shift/su_mean 0.000
_refine_ls_structure_factor_coef Fsqd
_refine_ls_weighting_details 'calc w=1/[\s^2^(Fo^2^)+(0.0526P)^2^+0.0000P] where P=(Fo^2^+2Fc^2^)/3'
_refine_ls_weighting_scheme calc
_refine_ls_wR_factor_gt 0.0882
_refine_ls_wR_factor_ref 0.0932
_reflns_number_gt 9241
_reflns_number_total 11551
_reflns_threshold_expression >2sigma(I)
_cod_data_source_file ja1089777_si_004.cif
_cod_data_source_block hl65f2
_cod_depositor_comments
;
The following automatic conversions were performed:

'_refine_ls_hydrogen_treatment' value 'CONSTR' changed to 'constr'
according to the built-in table from CIF Core dictionary named
'cif_core.dic' version 2.4.1 from 2010-06-29.

Automatic conversion script
Id: cif_fix_values 1715 2011-07-08 13:25:40Z adriana 
;
_cod_database_code 4103690

loop_
_symmetry_equiv_pos_as_xyz
'x, y, z'
'-x, -y, z'
'x+1/2, -y+1/2, z'
'-x+1/2, y+1/2, z'
'x+1/2, y+1/2, z+1/2'
'-x+1/2, -y+1/2, z+1/2'
'x+1, -y+1, z+1/2'
'-x+1, y+1, z+1/2'

loop_
_atom_site_label
_atom_site_type_symbol
_atom_site_fract_x
_atom_site_fract_y
_atom_site_fract_z
_atom_site_U_iso_or_equiv
_atom_site_adp_type
_atom_site_occupancy
_atom_site_symmetry_multiplicity
_atom_site_calc_flag
_atom_site_refinement_flags
Fe1 Fe 0.218786(11) 0.024521(17) 0.077738(17) 0.02011(8) Uani 1 1 d .
Mn1 Mn 0.221830(13) 0.091052(19) 0.186354(19) 0.02226(9) Uani 1 1 d .
O1 O 0.29156(7) -0.06489(11) 0.14283(11) 0.0384(5) Uani 1 1 d .
O2 O 0.29032(6) 0.12399(11) 0.02729(11) 0.0345(5) Uani 1 1 d .
C1 C 0.20727(8) 0.14307(12) 0.27889(12) 0.0167(5) Uani 1 1 d .
C2 C 0.25186(8) 0.15549(11) 0.31466(11) 0.0155(5) Uani 1 1 d .
C3 C 0.25265(8) 0.18938(12) 0.37870(12) 0.0178(5) Uani 1 1 d .
C4 C 0.20811(8) 0.21369(12) 0.40537(13) 0.0200(5) Uani 1 1 d .
H4A H 0.2083 0.2376 0.4486 0.024 Uiso 1 1 calc R
C5 C 0.16367(8) 0.20446(12) 0.37165(12) 0.0169(5) Uani 1 1 d .
C6 C 0.16390(8) 0.16736(11) 0.30815(11) 0.0163(5) Uani 1 1 d .
C7 C 0.29678(8) 0.13237(12) 0.27512(12) 0.0169(5) Uani 1 1 d .
C8 C 0.31468(8) 0.17514(12) 0.22052(12) 0.0188(5) Uani 1 1 d .
C9 C 0.35348(8) 0.15079(13) 0.18011(14) 0.0250(5) Uani 1 1 d .
H9A H 0.3652 0.1794 0.1434 0.030 Uiso 1 1 calc R
C10 C 0.37542(8) 0.08637(14) 0.19186(15) 0.0259(5) Uani 1 1 d .
C11 C 0.35739(9) 0.04501(13) 0.24535(14) 0.0252(6) Uani 1 1 d .
H11A H 0.3718 0.0004 0.2535 0.030 Uiso 1 1 calc R
C12 C 0.31898(8) 0.06647(13) 0.28735(12) 0.0200(5) Uani 1 1 d .
C13 C 0.11738(8) 0.15348(12) 0.26833(12) 0.0169(5) Uani 1 1 d .
C14 C 0.09181(8) 0.09033(12) 0.27798(12) 0.0177(5) Uani 1 1 d .
C15 C 0.05141(9) 0.07600(12) 0.23703(13) 0.0215(5) Uani 1 1 d .
H15A H 0.0344 0.0331 0.2437 0.026 Uiso 1 1 calc R
C16 C 0.03501(8) 0.12268(12) 0.18640(13) 0.0213(5) Uani 1 1 d .
C17 C 0.06049(8) 0.18514(12) 0.17834(13) 0.0223(5) Uani 1 1 d .
H17A H 0.0500 0.2176 0.1440 0.027 Uiso 1 1 calc R
C18 C 0.10076(8) 0.20185(12) 0.21861(12) 0.0199(5) Uani 1 1 d .
C19 C 0.29973(9) 0.19855(13) 0.41985(13) 0.0233(5) Uani 1 1 d .
H19A H 0.3276 0.1840 0.3896 0.028 Uiso 1 1 calc R
C20 C 0.29938(10) 0.15105(16) 0.48338(14) 0.0328(6) Uani 1 1 d .
H20A H 0.2942 0.1023 0.4689 0.049 Uiso 1 1 calc R
H20B H 0.2730 0.1654 0.5146 0.049 Uiso 1 1 calc R
H20C H 0.3307 0.1549 0.5075 0.049 Uiso 1 1 calc R
C21 C 0.30835(10) 0.27504(15) 0.44226(17) 0.0363(7) Uani 1 1 d .
H21A H 0.3391 0.2782 0.4679 0.054 Uiso 1 1 calc R
H21B H 0.2814 0.2905 0.4720 0.054 Uiso 1 1 calc R
H21C H 0.3100 0.3051 0.4011 0.054 Uiso 1 1 calc R
C22 C 0.11728(8) 0.23501(12) 0.40229(13) 0.0206(5) Uani 1 1 d .
H22A H 0.0898 0.2228 0.3703 0.025 Uiso 1 1 calc R
C23 C 0.12012(10) 0.31535(13) 0.40614(16) 0.0313(6) Uani 1 1 d .
H23A H 0.1279 0.3342 0.3602 0.047 Uiso 1 1 calc R
H23B H 0.1456 0.3291 0.4391 0.047 Uiso 1 1 calc R
H23C H 0.0886 0.3341 0.4216 0.047 Uiso 1 1 calc R
C24 C 0.10529(10) 0.20388(16) 0.47273(14) 0.0348(7) Uani 1 1 d .
H24A H 0.1035 0.1526 0.4690 0.052 Uiso 1 1 calc R
H24B H 0.0738 0.2221 0.4887 0.052 Uiso 1 1 calc R
H24C H 0.1308 0.2168 0.5059 0.052 Uiso 1 1 calc R
C25 C 0.29393(9) 0.24854(13) 0.20872(14) 0.0241(6) Uani 1 1 d .
H25A H 0.2604 0.2499 0.2292 0.029 Uiso 1 1 calc R
C26 C 0.28969(12) 0.26824(17) 0.13209(17) 0.0449(8) Uani 1 1 d .
H26A H 0.2695 0.2334 0.1081 0.067 Uiso 1 1 calc R
H26B H 0.3223 0.2693 0.1112 0.067 Uiso 1 1 calc R
H26C H 0.2745 0.3146 0.1279 0.067 Uiso 1 1 calc R
C27 C 0.32494(13) 0.30327(15) 0.24602(18) 0.0466(8) Uani 1 1 d .
H27A H 0.3110 0.3500 0.2384 0.070 Uiso 1 1 calc R
H27B H 0.3583 0.3020 0.2278 0.070 Uiso 1 1 calc R
H27C H 0.3254 0.2930 0.2958 0.070 Uiso 1 1 calc R
C28 C 0.41772(10) 0.06058(18) 0.14733(15) 0.0395(7) Uani 1 1 d .
H28A H 0.4310 0.0191 0.1729 0.047 Uiso 1 1 calc R
C29 C 0.40012(12) 0.0312(2) 0.0794(2) 0.0635(11) Uani 1 1 d .
H29A H 0.4281 0.0152 0.0521 0.095 Uiso 1 1 calc R
H29B H 0.3826 0.0678 0.0537 0.095 Uiso 1 1 calc R
H29C H 0.3781 -0.0084 0.0882 0.095 Uiso 1 1 calc R
C30 C 0.45936(15) 0.1100(3) 0.1428(3) 0.105(2) Uani 1 1 d .
H30A H 0.4681 0.1261 0.1894 0.158 Uiso 1 1 calc R
H30B H 0.4501 0.1504 0.1142 0.158 Uiso 1 1 calc R
H30C H 0.4874 0.0861 0.1218 0.158 Uiso 1 1 calc R
C31 C 0.30214(9) 0.01866(13) 0.34575(14) 0.0249(6) Uani 1 1 d .
H31A H 0.2766 0.0444 0.3727 0.030 Uiso 1 1 calc R
C32 C 0.27901(10) -0.04912(15) 0.31828(17) 0.0352(7) Uani 1 1 d .
H32A H 0.2522 -0.0374 0.2867 0.053 Uiso 1 1 calc R
H32B H 0.2664 -0.0767 0.3572 0.053 Uiso 1 1 calc R
H32C H 0.3037 -0.0765 0.2934 0.053 Uiso 1 1 calc R
C33 C 0.34428(10) 0.00150(15) 0.39545(15) 0.0333(6) Uani 1 1 d .
H33A H 0.3586 0.0452 0.4128 0.050 Uiso 1 1 calc R
H33B H 0.3693 -0.0256 0.3708 0.050 Uiso 1 1 calc R
H33C H 0.3319 -0.0261 0.4345 0.050 Uiso 1 1 calc R
C34 C 0.10823(9) 0.03658(13) 0.33213(13) 0.0206(5) Uani 1 1 d .
H34A H 0.1346 0.0587 0.3605 0.025 Uiso 1 1 calc R
C35 C 0.12968(10) -0.02827(13) 0.29719(15) 0.0303(6) Uani 1 1 d .
H35A H 0.1560 -0.0141 0.2657 0.045 Uiso 1 1 calc R
H35B H 0.1041 -0.0524 0.2708 0.045 Uiso 1 1 calc R
H35C H 0.1428 -0.0601 0.3325 0.045 Uiso 1 1 calc R
C36 C 0.06696(10) 0.01539(15) 0.38139(15) 0.0333(7) Uani 1 1 d .
H36A H 0.0537 0.0574 0.4038 0.050 Uiso 1 1 calc R
H36B H 0.0797 -0.0167 0.4167 0.050 Uiso 1 1 calc R
H36C H 0.0411 -0.0081 0.3551 0.050 Uiso 1 1 calc R
C37 C -0.00826(9) 0.10528(13) 0.13981(14) 0.0278(6) Uani 1 1 d .
H37A H -0.0218 0.0592 0.1555 0.033 Uiso 1 1 calc R
C38 C 0.00692(11) 0.09709(16) 0.06452(14) 0.0393(7) Uani 1 1 d .
H38A H 0.0328 0.0617 0.0611 0.059 Uiso 1 1 calc R
H38B H 0.0190 0.1421 0.0470 0.059 Uiso 1 1 calc R
H38C H -0.0213 0.0821 0.0370 0.059 Uiso 1 1 calc R
C39 C -0.04850(10) 0.15970(16) 0.14700(17) 0.0403(7) Uani 1 1 d .
H39A H -0.0579 0.1638 0.1958 0.060 Uiso 1 1 calc R
H39B H -0.0769 0.1452 0.1196 0.060 Uiso 1 1 calc R
H39C H -0.0367 0.2052 0.1302 0.060 Uiso 1 1 calc R
C40 C 0.12781(9) 0.27044(13) 0.20560(13) 0.0255(6) Uani 1 1 d .
H40A H 0.1527 0.2763 0.2431 0.031 Uiso 1 1 calc R
C41 C 0.15469(12) 0.26735(16) 0.13648(15) 0.0439(8) Uani 1 1 d .
H41A H 0.1765 0.2266 0.1360 0.066 Uiso 1 1 calc R
H41B H 0.1738 0.3103 0.1303 0.066 Uiso 1 1 calc R
H41C H 0.1310 0.2631 0.0987 0.066 Uiso 1 1 calc R
C42 C 0.09350(11) 0.33431(14) 0.20769(19) 0.0443(8) Uani 1 1 d .
H42A H 0.1123 0.3772 0.1991 0.066 Uiso 1 1 calc R
H42B H 0.0780 0.3372 0.2533 0.066 Uiso 1 1 calc R
H42C H 0.0683 0.3292 0.1719 0.066 Uiso 1 1 calc R
C43 C 0.15813(9) -0.04084(14) 0.08849(18) 0.0381(7) Uani 1 1 d .
H43A H 0.1546 -0.0795 0.1232 0.046 Uiso 1 1 calc R
C44 C 0.14324(9) 0.02878(15) 0.09801(14) 0.0312(6) Uani 1 1 d .
H44A H 0.1276 0.0485 0.1405 0.037 Uiso 1 1 calc R
C45 C 0.15394(10) 0.06587(15) 0.03712(16) 0.0355(7) Uani 1 1 d .
H45A H 0.1470 0.1167 0.0285 0.043 Uiso 1 1 calc R
C46 C 0.17518(10) 0.0181(2) -0.01088(15) 0.0485(9) Uani 1 1 d .
H46A H 0.1856 0.0292 -0.0593 0.058 Uiso 1 1 calc R
C47 C 0.17715(11) -0.04803(18) 0.0212(2) 0.0494(9) Uani 1 1 d .
H47A H 0.1894 -0.0924 -0.0003 0.059 Uiso 1 1 calc R
C48 C 0.26238(10) -0.02769(14) 0.11841(14) 0.0282(6) Uani 1 1 d .
C49 C 0.26182(9) 0.08508(14) 0.04914(13) 0.0247(5) Uani 1 1 d .

loop_
_atom_site_aniso_label
_atom_site_aniso_U_11
_atom_site_aniso_U_22
_atom_site_aniso_U_33
_atom_site_aniso_U_23
_atom_site_aniso_U_13
_atom_site_aniso_U_12
Fe1 0.02280(16) 0.02125(17) 0.01627(16) -0.00354(15) -0.00104(17) -0.00067(14)
Mn1 0.02778(19) 0.02360(19) 0.01541(18) -0.00490(16) 0.00138(18) -0.00145(15)
O1 0.0449(12) 0.0305(11) 0.0398(13) -0.0028(10) -0.0152(10) 0.0094(9)
O2 0.0322(10) 0.0422(12) 0.0293(11) 0.0048(9) 0.0030(8) -0.0079(9)
C1 0.0210(12) 0.0142(11) 0.0149(12) 0.0027(9) 0.0001(9) -0.0011(9)
C2 0.0188(11) 0.0132(11) 0.0146(11) -0.0004(9) 0.0017(9) -0.0020(9)
C3 0.0204(12) 0.0175(11) 0.0154(12) -0.0012(10) -0.0005(9) -0.0020(9)
C4 0.0247(13) 0.0193(12) 0.0161(12) -0.0024(10) -0.0010(10) -0.0034(9)
C5 0.0195(12) 0.0164(11) 0.0147(12) 0.0027(9) 0.0026(9) -0.0033(9)
C6 0.0201(12) 0.0158(11) 0.0130(11) 0.0012(9) -0.0003(9) -0.0032(9)
C7 0.0163(11) 0.0203(12) 0.0142(12) -0.0034(9) -0.0003(9) -0.0039(9)
C8 0.0187(12) 0.0208(12) 0.0169(12) -0.0014(10) -0.0016(9) -0.0037(9)
C9 0.0199(11) 0.0343(14) 0.0208(13) 0.0037(12) 0.0017(11) -0.0046(10)
C10 0.0161(11) 0.0391(14) 0.0224(14) -0.0095(12) -0.0015(11) 0.0004(10)
C11 0.0245(13) 0.0222(13) 0.0289(15) -0.0076(11) -0.0031(11) 0.0026(10)
C12 0.0187(12) 0.0233(12) 0.0181(13) -0.0010(10) -0.0026(9) -0.0004(9)
C13 0.0172(11) 0.0210(12) 0.0123(11) -0.0019(9) 0.0013(9) -0.0015(9)
C14 0.0166(11) 0.0197(12) 0.0167(12) -0.0008(10) -0.0001(9) 0.0009(9)
C15 0.0223(12) 0.0183(12) 0.0239(14) 0.0010(10) 0.0002(10) -0.0047(9)
C16 0.0202(11) 0.0252(12) 0.0186(12) 0.0012(11) -0.0015(11) -0.0021(9)
C17 0.0263(12) 0.0205(12) 0.0199(13) 0.0053(11) -0.0026(10) 0.0003(9)
C18 0.0221(12) 0.0211(12) 0.0167(12) -0.0022(10) 0.0016(10) -0.0007(10)
C19 0.0195(12) 0.0309(14) 0.0195(13) -0.0109(11) -0.0013(10) 0.0005(10)
C20 0.0324(14) 0.0435(18) 0.0224(15) -0.0078(13) -0.0078(12) 0.0046(12)
C21 0.0265(15) 0.0388(17) 0.0435(18) -0.0144(14) -0.0019(13) -0.0087(12)
C22 0.0196(12) 0.0212(13) 0.0208(13) -0.0043(10) -0.0003(10) -0.0009(9)
C23 0.0272(14) 0.0266(14) 0.0400(17) -0.0089(13) -0.0023(12) 0.0014(11)
C24 0.0311(14) 0.0476(18) 0.0257(15) 0.0045(13) 0.0115(12) 0.0096(13)
C25 0.0238(12) 0.0227(13) 0.0257(14) 0.0046(11) 0.0034(10) -0.0050(10)
C26 0.066(2) 0.0358(17) 0.0328(17) 0.0112(14) -0.0032(15) 0.0117(15)
C27 0.059(2) 0.0232(15) 0.057(2) -0.0032(15) -0.0117(17) -0.0053(14)
C28 0.0283(15) 0.057(2) 0.0329(18) -0.0091(16) 0.0081(12) 0.0053(14)
C29 0.0425(17) 0.101(3) 0.047(2) -0.036(2) 0.011(2) 0.0124(18)
C30 0.057(3) 0.126(4) 0.133(5) -0.070(4) 0.047(3) -0.028(3)
C31 0.0287(13) 0.0231(14) 0.0229(14) 0.0012(11) -0.0004(11) 0.0036(10)
C32 0.0364(16) 0.0270(14) 0.0423(18) 0.0023(13) 0.0016(13) -0.0013(12)
C33 0.0392(16) 0.0312(15) 0.0296(15) 0.0059(12) -0.0039(13) 0.0056(12)
C34 0.0207(12) 0.0219(12) 0.0191(13) 0.0060(10) -0.0034(10) -0.0033(10)
C35 0.0367(15) 0.0226(14) 0.0316(16) 0.0048(11) -0.0034(12) 0.0002(11)
C36 0.0274(14) 0.0434(18) 0.0291(15) 0.0175(13) 0.0013(12) 0.0006(11)
C37 0.0285(14) 0.0250(13) 0.0300(15) 0.0066(11) -0.0126(11) -0.0069(10)
C38 0.0444(17) 0.0445(17) 0.0290(17) -0.0016(13) -0.0127(13) -0.0059(13)
C39 0.0244(14) 0.0512(19) 0.0453(19) 0.0075(15) -0.0128(13) -0.0027(13)
C40 0.0316(14) 0.0226(13) 0.0223(14) 0.0038(10) -0.0084(10) -0.0069(10)
C41 0.063(2) 0.0417(18) 0.0272(16) 0.0044(14) 0.0053(15) -0.0305(15)
C42 0.0475(18) 0.0201(14) 0.065(2) 0.0026(14) -0.0220(16) -0.0035(12)
C43 0.0296(14) 0.0272(14) 0.058(2) 0.0127(14) -0.0051(14) -0.0070(11)
C44 0.0243(13) 0.0413(16) 0.0280(16) -0.0058(12) -0.0006(10) -0.0020(11)
C45 0.0297(15) 0.0297(15) 0.0472(19) 0.0102(14) -0.0128(13) -0.0066(12)
C46 0.0271(15) 0.100(3) 0.0187(15) -0.0047(17) -0.0059(12) -0.0158(16)
C47 0.0306(16) 0.044(2) 0.073(3) -0.0352(19) -0.0119(16) -0.0006(13)
C48 0.0343(14) 0.0253(14) 0.0250(14) -0.0093(11) -0.0013(12) -0.0007(12)
C49 0.0252(13) 0.0303(14) 0.0187(12) -0.0026(11) -0.0017(10) 0.0021(11)

loop_
_atom_type_symbol
_atom_type_description
_atom_type_scat_dispersion_real
_atom_type_scat_dispersion_imag
_atom_type_scat_source
C C 0.0033 0.0016 'International Tables Vol C Tables 4.2.6.8 and 6.1.1.4'
H H 0.0000 0.0000 'International Tables Vol C Tables 4.2.6.8 and 6.1.1.4'
O O 0.0106 0.0060 'International Tables Vol C Tables 4.2.6.8 and 6.1.1.4'
Mn Mn 0.3368 0.7283 'International Tables Vol C Tables 4.2.6.8 and 6.1.1.4'
Fe Fe 0.3463 0.8444 'International Tables Vol C Tables 4.2.6.8 and 6.1.1.4'

loop_
_geom_angle_atom_site_label_1
_geom_angle_atom_site_label_2
_geom_angle_atom_site_label_3
_geom_angle
C49 Fe1 C48 93.27(12)
C49 Fe1 C43 165.25(12)
C48 Fe1 C43 99.24(12)
C49 Fe1 C46 99.58(13)
C48 Fe1 C46 136.70(14)
C43 Fe1 C46 65.89(13)
C49 Fe1 C45 101.93(12)
C48 Fe1 C45 164.77(12)
C43 Fe1 C45 65.57(11)
C46 Fe1 C45 39.74(13)
C49 Fe1 C47 129.79(14)
C48 Fe1 C47 103.38(13)
C43 Fe1 C47 39.28(13)
C46 Fe1 C47 39.19(13)
C45 Fe1 C47 65.92(12)
C49 Fe1 C44 134.34(12)
C48 Fe1 C44 127.72(12)
C43 Fe1 C44 38.98(11)
C46 Fe1 C44 65.98(11)
C45 Fe1 C44 38.97(11)
C47 Fe1 C44 65.68(11)
C49 Fe1 Mn1 84.58(8)
C48 Fe1 Mn1 83.47(8)
C43 Fe1 Mn1 104.51(10)
C46 Fe1 Mn1 138.55(10)
C45 Fe1 Mn1 98.89(9)
C47 Fe1 Mn1 143.52(10)
C44 Fe1 Mn1 81.65(7)
C1 Mn1 Fe1 166.82(6)
C6 C1 C2 118.7(2)
C6 C1 Mn1 131.99(17)
C2 C1 Mn1 109.33(15)
C3 C2 C1 121.3(2)
C3 C2 C7 124.7(2)
C1 C2 C7 113.9(2)
C2 C3 C4 117.7(2)
C2 C3 C19 121.9(2)
C4 C3 C19 120.5(2)
C5 C4 C3 123.2(2)
C5 C4 H4A 118.4
C3 C4 H4A 118.4
C4 C5 C6 117.7(2)
C4 C5 C22 120.1(2)
C6 C5 C22 122.2(2)
C1 C6 C5 121.4(2)
C1 C6 C13 117.0(2)
C5 C6 C13 121.6(2)
C12 C7 C8 119.0(2)
C12 C7 C2 121.6(2)
C8 C7 C2 119.2(2)
C9 C8 C7 119.1(2)
C9 C8 C25 120.3(2)
C7 C8 C25 120.5(2)
C10 C9 C8 122.2(2)
C10 C9 H9A 118.9
C8 C9 H9A 118.9
C9 C10 C11 118.0(2)
C9 C10 C28 121.5(3)
C11 C10 C28 120.4(2)
C10 C11 C12 122.4(2)
C10 C11 H11A 118.8
C12 C11 H11A 118.8
C11 C12 C7 119.3(2)
C11 C12 C31 119.1(2)
C7 C12 C31 121.6(2)
C14 C13 C18 119.4(2)
C14 C13 C6 120.2(2)
C18 C13 C6 120.4(2)
C15 C14 C13 119.4(2)
C15 C14 C34 119.5(2)
C13 C14 C34 121.1(2)
C14 C15 C16 122.0(2)
C14 C15 H15A 119.0
C16 C15 H15A 119.0
C17 C16 C15 117.6(2)
C17 C16 C37 120.8(2)
C15 C16 C37 121.7(2)
C18 C17 C16 122.3(2)
C18 C17 H17A 118.9
C16 C17 H17A 118.9
C17 C18 C13 119.3(2)
C17 C18 C40 119.5(2)
C13 C18 C40 121.1(2)
C20 C19 C3 110.2(2)
C20 C19 C21 109.7(2)
C3 C19 C21 112.6(2)
C20 C19 H19A 108.0
C3 C19 H19A 108.0
C21 C19 H19A 108.0
C19 C20 H20A 109.5
C19 C20 H20B 109.5
H20A C20 H20B 109.5
C19 C20 H20C 109.5
H20A C20 H20C 109.5
H20B C20 H20C 109.5
C19 C21 H21A 109.5
C19 C21 H21B 109.5
H21A C21 H21B 109.5
C19 C21 H21C 109.5
H21A C21 H21C 109.5
H21B C21 H21C 109.5
C5 C22 C24 112.3(2)
C5 C22 C23 111.03(19)
C24 C22 C23 110.9(2)
C5 C22 H22A 107.4
C24 C22 H22A 107.4
C23 C22 H22A 107.4
C22 C23 H23A 109.5
C22 C23 H23B 109.5
H23A C23 H23B 109.5
C22 C23 H23C 109.5
H23A C23 H23C 109.5
H23B C23 H23C 109.5
C22 C24 H24A 109.5
C22 C24 H24B 109.5
H24A C24 H24B 109.5
C22 C24 H24C 109.5
H24A C24 H24C 109.5
H24B C24 H24C 109.5
C27 C25 C8 110.4(2)
C27 C25 C26 109.3(2)
C8 C25 C26 113.4(2)
C27 C25 H25A 107.9
C8 C25 H25A 107.9
C26 C25 H25A 107.9
C25 C26 H26A 109.5
C25 C26 H26B 109.5
H26A C26 H26B 109.5
C25 C26 H26C 109.5
H26A C26 H26C 109.5
H26B C26 H26C 109.5
C25 C27 H27A 109.5
C25 C27 H27B 109.5
H27A C27 H27B 109.5
C25 C27 H27C 109.5
H27A C27 H27C 109.5
H27B C27 H27C 109.5
C30 C28 C29 115.6(3)
C30 C28 C10 114.5(3)
C29 C28 C10 111.6(2)
C30 C28 H28A 104.6
C29 C28 H28A 104.6
C10 C28 H28A 104.6
C28 C29 H29A 109.5
C28 C29 H29B 109.5
H29A C29 H29B 109.5
C28 C29 H29C 109.5
H29A C29 H29C 109.5
H29B C29 H29C 109.5
C28 C30 H30A 109.5
C28 C30 H30B 109.5
H30A C30 H30B 109.5
C28 C30 H30C 109.5
H30A C30 H30C 109.5
H30B C30 H30C 109.5
C12 C31 C32 111.9(2)
C12 C31 C33 111.2(2)
C32 C31 C33 110.3(2)
C12 C31 H31A 107.7
C32 C31 H31A 107.7
C33 C31 H31A 107.7
C31 C32 H32A 109.5
C31 C32 H32B 109.5
H32A C32 H32B 109.5
C31 C32 H32C 109.5
H32A C32 H32C 109.5
H32B C32 H32C 109.5
C31 C33 H33A 109.5
C31 C33 H33B 109.5
H33A C33 H33B 109.5
C31 C33 H33C 109.5
H33A C33 H33C 109.5
H33B C33 H33C 109.5
C35 C34 C14 110.7(2)
C35 C34 C36 110.2(2)
C14 C34 C36 112.5(2)
C35 C34 H34A 107.7
C14 C34 H34A 107.7
C36 C34 H34A 107.7
C34 C35 H35A 109.5
C34 C35 H35B 109.5
H35A C35 H35B 109.5
C34 C35 H35C 109.5
H35A C35 H35C 109.5
H35B C35 H35C 109.5
C34 C36 H36A 109.5
C34 C36 H36B 109.5
H36A C36 H36B 109.5
C34 C36 H36C 109.5
H36A C36 H36C 109.5
H36B C36 H36C 109.5
C38 C37 C39 110.8(2)
C38 C37 C16 111.9(2)
C39 C37 C16 111.2(2)
C38 C37 H37A 107.5
C39 C37 H37A 107.5
C16 C37 H37A 107.5
C37 C38 H38A 109.5
C37 C38 H38B 109.5
H38A C38 H38B 109.5
C37 C38 H38C 109.5
H38A C38 H38C 109.5
H38B C38 H38C 109.5
C37 C39 H39A 109.5
C37 C39 H39B 109.5
H39A C39 H39B 109.5
C37 C39 H39C 109.5
H39A C39 H39C 109.5
H39B C39 H39C 109.5
C18 C40 C41 110.2(2)
C18 C40 C42 112.2(2)
C41 C40 C42 110.4(2)
C18 C40 H40A 108.0
C41 C40 H40A 108.0
C42 C40 H40A 108.0
C40 C41 H41A 109.5
C40 C41 H41B 109.5
H41A C41 H41B 109.5
C40 C41 H41C 109.5
H41A C41 H41C 109.5
H41B C41 H41C 109.5
C40 C42 H42A 109.5
C40 C42 H42B 109.5
H42A C42 H42B 109.5
C40 C42 H42C 109.5
H42A C42 H42C 109.5
H42B C42 H42C 109.5
C44 C43 C47 108.8(3)
C44 C43 Fe1 71.33(15)
C47 C43 Fe1 70.81(16)
C44 C43 H43A 125.6
C47 C43 H43A 125.6
Fe1 C43 H43A 125.6
C43 C44 C45 107.8(3)
C43 C44 Fe1 69.69(15)
C45 C44 Fe1 70.04(15)
C43 C44 H44A 126.1
C45 C44 H44A 126.1
Fe1 C44 H44A 126.1
C44 C45 C46 108.0(3)
C44 C45 Fe1 70.99(16)
C46 C45 Fe1 69.92(16)
C44 C45 H45A 126.0
C46 C45 H45A 126.0
Fe1 C45 H45A 126.0
C47 C46 C45 107.6(3)
C47 C46 Fe1 70.73(17)
C45 C46 Fe1 70.34(16)
C47 C46 H46A 126.2
C45 C46 H46A 126.2
Fe1 C46 H46A 126.2
C46 C47 C43 107.8(3)
C46 C47 Fe1 70.08(16)
C43 C47 Fe1 69.90(16)
C46 C47 H47A 126.1
C43 C47 H47A 126.1
Fe1 C47 H47A 126.1
O1 C48 Fe1 176.6(2)
O2 C49 Fe1 177.0(2)

loop_
_geom_bond_atom_site_label_1
_geom_bond_atom_site_label_2
_geom_bond_distance
Fe1 C49 1.739(3)
Fe1 C48 1.741(3)
Fe1 C43 2.087(3)
Fe1 C46 2.090(3)
Fe1 C45 2.096(3)
Fe1 C47 2.099(3)
Fe1 C44 2.108(3)
Fe1 Mn1 2.4512(5)
Mn1 C1 2.081(2)
O1 C48 1.168(3)
O2 C49 1.156(3)
C1 C6 1.395(3)
C1 C2 1.423(3)
C2 C3 1.395(3)
C2 C7 1.513(3)
C3 C4 1.403(3)
C3 C19 1.525(3)
C4 C5 1.392(3)
C4 H4A 0.9500
C5 C6 1.415(3)
C5 C22 1.518(3)
C6 C13 1.512(3)
C7 C12 1.415(3)
C7 C8 1.419(3)
C8 C9 1.398(3)
C8 C25 1.527(3)
C9 C10 1.385(3)
C9 H9A 0.9500
C10 C11 1.390(4)
C10 C28 1.524(4)
C11 C12 1.390(3)
C11 H11A 0.9500
C12 C31 1.521(4)
C13 C14 1.405(3)
C13 C18 1.406(3)
C14 C15 1.387(3)
C14 C34 1.531(3)
C15 C16 1.396(3)
C15 H15A 0.9500
C16 C17 1.388(3)
C16 C37 1.525(3)
C17 C18 1.387(3)
C17 H17A 0.9500
C18 C40 1.523(3)
C19 C20 1.524(4)
C19 C21 1.538(4)
C19 H19A 1.0000
C20 H20A 0.9800
C20 H20B 0.9800
C20 H20C 0.9800
C21 H21A 0.9800
C21 H21B 0.9800
C21 H21C 0.9800
C22 C24 1.519(4)
C22 C23 1.534(3)
C22 H22A 1.0000
C23 H23A 0.9800
C23 H23B 0.9800
C23 H23C 0.9800
C24 H24A 0.9800
C24 H24B 0.9800
C24 H24C 0.9800
C25 C27 1.525(4)
C25 C26 1.530(4)
C25 H25A 1.0000
C26 H26A 0.9800
C26 H26B 0.9800
C26 H26C 0.9800
C27 H27A 0.9800
C27 H27B 0.9800
C27 H27C 0.9800
C28 C30 1.481(5)
C28 C29 1.504(5)
C28 H28A 1.0000
C29 H29A 0.9800
C29 H29B 0.9800
C29 H29C 0.9800
C30 H30A 0.9800
C30 H30B 0.9800
C30 H30C 0.9800
C31 C32 1.533(4)
C31 C33 1.536(4)
C31 H31A 1.0000
C32 H32A 0.9800
C32 H32B 0.9800
C32 H32C 0.9800
C33 H33A 0.9800
C33 H33B 0.9800
C33 H33C 0.9800
C34 C35 1.525(4)
C34 C36 1.532(3)
C34 H34A 1.0000
C35 H35A 0.9800
C35 H35B 0.9800
C35 H35C 0.9800
C36 H36A 0.9800
C36 H36B 0.9800
C36 H36C 0.9800
C37 C38 1.520(4)
C37 C39 1.520(4)
C37 H37A 1.0000
C38 H38A 0.9800
C38 H38B 0.9800
C38 H38C 0.9800
C39 H39A 0.9800
C39 H39B 0.9800
C39 H39C 0.9800
C40 C41 1.525(4)
C40 C42 1.538(4)
C40 H40A 1.0000
C41 H41A 0.9800
C41 H41B 0.9800
C41 H41C 0.9800
C42 H42A 0.9800
C42 H42B 0.9800
C42 H42C 0.9800
C43 C44 1.400(4)
C43 C47 1.407(5)
C43 H43A 1.0000
C44 C45 1.402(4)
C44 H44A 1.0000
C45 C46 1.423(5)
C45 H45A 1.0000
C46 C47 1.405(5)
C46 H46A 1.0000
C47 H47A 1.0000

loop_
_geom_torsion_atom_site_label_1
_geom_torsion_atom_site_label_2
_geom_torsion_atom_site_label_3
_geom_torsion_atom_site_label_4
_geom_torsion
C49 Fe1 Mn1 C1 141.9(3)
C48 Fe1 Mn1 C1 -124.2(3)
C43 Fe1 Mn1 C1 -26.3(3)
C46 Fe1 Mn1 C1 43.6(3)
C45 Fe1 Mn1 C1 40.7(3)
C47 Fe1 Mn1 C1 -20.5(3)
C44 Fe1 Mn1 C1 5.6(3)
Fe1 Mn1 C1 C6 -16.6(5)
Fe1 Mn1 C1 C2 165.1(2)
C6 C1 C2 C3 1.9(3)
Mn1 C1 C2 C3 -179.64(17)
C6 C1 C2 C7 -175.0(2)
Mn1 C1 C2 C7 3.5(2)
C1 C2 C3 C4 -2.8(3)
C7 C2 C3 C4 173.7(2)
C1 C2 C3 C19 175.7(2)
C7 C2 C3 C19 -7.7(3)
C2 C3 C4 C5 1.1(3)
C19 C3 C4 C5 -177.4(2)
C3 C4 C5 C6 1.4(3)
C3 C4 C5 C22 -177.4(2)
C2 C1 C6 C5 0.8(3)
Mn1 C1 C6 C5 -177.31(17)
C2 C1 C6 C13 179.6(2)
Mn1 C1 C6 C13 1.6(3)
C4 C5 C6 C1 -2.3(3)
C22 C5 C6 C1 176.4(2)
C4 C5 C6 C13 178.8(2)
C22 C5 C6 C13 -2.4(3)
C3 C2 C7 C12 86.6(3)
C1 C2 C7 C12 -96.7(3)
C3 C2 C7 C8 -98.7(3)
C1 C2 C7 C8 78.0(3)
C12 C7 C8 C9 0.4(3)
C2 C7 C8 C9 -174.4(2)
C12 C7 C8 C25 -176.0(2)
C2 C7 C8 C25 9.2(3)
C7 C8 C9 C10 -0.5(4)
C25 C8 C9 C10 175.9(2)
C8 C9 C10 C11 0.7(4)
C8 C9 C10 C28 -180.0(2)
C9 C10 C11 C12 -0.9(4)
C28 C10 C11 C12 179.8(2)
C10 C11 C12 C7 0.8(4)
C10 C11 C12 C31 -178.7(2)
C8 C7 C12 C11 -0.6(3)
C2 C7 C12 C11 174.1(2)
C8 C7 C12 C31 178.9(2)
C2 C7 C12 C31 -6.4(3)
C1 C6 C13 C14 87.5(3)
C5 C6 C13 C14 -93.7(3)
C1 C6 C13 C18 -89.0(3)
C5 C6 C13 C18 89.8(3)
C18 C13 C14 C15 1.7(3)
C6 C13 C14 C15 -174.8(2)
C18 C13 C14 C34 -179.2(2)
C6 C13 C14 C34 4.2(3)
C13 C14 C15 C16 -0.3(4)
C34 C14 C15 C16 -179.4(2)
C14 C15 C16 C17 -0.4(4)
C14 C15 C16 C37 177.7(2)
C15 C16 C17 C18 -0.2(4)
C37 C16 C17 C18 -178.3(2)
C16 C17 C18 C13 1.6(4)
C16 C17 C18 C40 178.3(2)
C14 C13 C18 C17 -2.3(3)
C6 C13 C18 C17 174.2(2)
C14 C13 C18 C40 -179.0(2)
C6 C13 C18 C40 -2.5(3)
C2 C3 C19 C20 -108.7(3)
C4 C3 C19 C20 69.7(3)
C2 C3 C19 C21 128.4(2)
C4 C3 C19 C21 -53.1(3)
C4 C5 C22 C24 -62.4(3)
C6 C5 C22 C24 118.9(3)
C4 C5 C22 C23 62.5(3)
C6 C5 C22 C23 -116.2(2)
C9 C8 C25 C27 -82.3(3)
C7 C8 C25 C27 94.1(3)
C9 C8 C25 C26 40.8(3)
C7 C8 C25 C26 -142.9(2)
C9 C10 C28 C30 54.1(4)
C11 C10 C28 C30 -126.6(4)
C9 C10 C28 C29 -79.5(4)
C11 C10 C28 C29 99.8(4)
C11 C12 C31 C32 -66.9(3)
C7 C12 C31 C32 113.6(3)
C11 C12 C31 C33 57.0(3)
C7 C12 C31 C33 -122.5(2)
C15 C14 C34 C35 70.1(3)
C13 C14 C34 C35 -109.0(2)
C15 C14 C34 C36 -53.7(3)
C13 C14 C34 C36 127.2(2)
C17 C16 C37 C38 64.1(3)
C15 C16 C37 C38 -113.9(3)
C17 C16 C37 C39 -60.5(3)
C15 C16 C37 C39 121.5(3)
C17 C18 C40 C41 -69.6(3)
C13 C18 C40 C41 107.1(3)
C17 C18 C40 C42 53.9(3)
C13 C18 C40 C42 -129.4(3)
C49 Fe1 C43 C44 -70.7(5)
C48 Fe1 C43 C44 141.66(18)
C46 Fe1 C43 C44 -81.03(19)
C45 Fe1 C43 C44 -37.25(17)
C47 Fe1 C43 C44 -118.5(3)
Mn1 Fe1 C43 C44 56.06(17)
C49 Fe1 C43 C47 47.7(5)
C48 Fe1 C43 C47 -99.9(2)
C46 Fe1 C43 C47 37.45(19)
C45 Fe1 C43 C47 81.2(2)
C44 Fe1 C43 C47 118.5(3)
Mn1 Fe1 C43 C47 174.54(17)
C47 C43 C44 C45 -1.3(3)
Fe1 C43 C44 C45 59.90(19)
C47 C43 C44 Fe1 -61.25(19)
C49 Fe1 C44 C43 160.36(19)
C48 Fe1 C44 C43 -50.7(2)
C46 Fe1 C44 C43 80.8(2)
C45 Fe1 C44 C43 118.8(2)
C47 Fe1 C44 C43 37.6(2)
Mn1 Fe1 C44 C43 -125.73(18)
C49 Fe1 C44 C45 41.5(2)
C48 Fe1 C44 C45 -169.54(17)
C43 Fe1 C44 C45 -118.8(2)
C46 Fe1 C44 C45 -38.04(19)
C47 Fe1 C44 C45 -81.2(2)
Mn1 Fe1 C44 C45 115.45(16)
C43 C44 C45 C46 0.7(3)
Fe1 C44 C45 C46 60.40(19)
C43 C44 C45 Fe1 -59.68(18)
C49 Fe1 C45 C44 -151.01(17)
C48 Fe1 C45 C44 33.1(6)
C43 Fe1 C45 C44 37.25(17)
C46 Fe1 C45 C44 118.3(2)
C47 Fe1 C45 C44 80.52(19)
Mn1 Fe1 C45 C44 -64.72(16)
C49 Fe1 C45 C46 90.68(19)
C48 Fe1 C45 C46 -85.2(5)
C43 Fe1 C45 C46 -81.1(2)
C47 Fe1 C45 C46 -37.79(19)
C44 Fe1 C45 C46 -118.3(2)
Mn1 Fe1 C45 C46 176.97(17)
C44 C45 C46 C47 0.2(3)
Fe1 C45 C46 C47 61.25(19)
C44 C45 C46 Fe1 -61.08(19)
C49 Fe1 C46 C47 145.11(19)
C48 Fe1 C46 C47 39.8(3)
C43 Fe1 C46 C47 -37.54(18)
C45 Fe1 C46 C47 -117.7(3)
C44 Fe1 C46 C47 -80.40(19)
Mn1 Fe1 C46 C47 -122.2(2)
C49 Fe1 C46 C45 -97.17(18)
C48 Fe1 C46 C45 157.56(18)
C43 Fe1 C46 C45 80.18(19)
C47 Fe1 C46 C45 117.7(3)
C44 Fe1 C46 C45 37.32(16)
Mn1 Fe1 C46 C45 -4.5(3)
C45 C46 C47 C43 -1.0(3)
Fe1 C46 C47 C43 60.0(2)
C45 C46 C47 Fe1 -61.00(19)
C44 C43 C47 C46 1.5(3)
Fe1 C43 C47 C46 -60.12(19)
C44 C43 C47 Fe1 61.57(19)
C49 Fe1 C47 C46 -47.2(2)
C48 Fe1 C47 C46 -153.16(19)
C43 Fe1 C47 C46 118.6(3)
C45 Fe1 C47 C46 38.31(18)
C44 Fe1 C47 C46 81.21(19)
Mn1 Fe1 C47 C46 109.7(2)
C49 Fe1 C47 C43 -165.80(17)
C48 Fe1 C47 C43 88.28(19)
C46 Fe1 C47 C43 -118.6(3)
C45 Fe1 C47 C43 -80.26(18)
C44 Fe1 C47 C43 -37.35(16)
Mn1 Fe1 C47 C43 -8.9(3)

loop_
_platon_squeeze_void_nr
_platon_squeeze_void_average_x
_platon_squeeze_void_average_y
_platon_squeeze_void_average_z
_platon_squeeze_void_volume
_platon_squeeze_void_count_electrons
_platon_squeeze_void_content
1 0.500 0.000 0.395 456 60 ' '
2 0.500 0.000 0.895 456 60 ' '
3 0.000 0.500 0.895 456 60 ' '
4 1.000 0.500 0.395 456 60 ' '
